data_4516198
loop_
_publ_author_name
'Tsai, Cheng-Min'
'Lin, Yu-Pei'
'Pola, Murali Krishna'
'Narra, Sudhakar'
'Jokar, Efat'
'Yang, Yaw-Wen'
'Diau, Eric Wei-Guang'

_publ_section_title
;
 Control of Crystal Structures and Optical Properties with Hybrid
 Formamidinium and 2-Hydroxyethylammonium Cations for Mesoscopic
 Carbon-Electrode Tin-Based Perovskite Solar Cells
;
_journal_issue 9
_journal_name_full 'ACS Energy Letters'
_journal_page_first 2077
_journal_paper_doi 10.1021/acsenergylett.8b01046
_journal_volume 3
_journal_year 2018
_chemical_formula_sum 'C4 H16 I4 N2 O2 Sn'
_chemical_formula_weight 750.48
_space_group_crystal_system orthorhombic
_space_group_IT_number 62
_space_group_name_Hall '-P 2ac 2n'
_space_group_name_H-M_alt 'P n m a'
_atom_sites_solution_hydrogens geom
_atom_sites_solution_primary direct
_atom_sites_solution_secondary difmap
_cell_angle_alpha 90
_cell_angle_beta 90
_cell_angle_gamma 90
_cell_formula_units_Z 4
_cell_length_a 13.0062(18)
_cell_length_b 19.617(4)
_cell_length_c 6.3852(13)
_cell_measurement_reflns_used 1163
_cell_measurement_temperature 296.(2)
_cell_measurement_theta_max 28.5077
_cell_measurement_theta_min 3.2728
_cell_volume 1629.1(5)
_computing_structure_refinement 'SHELXL-97 (Sheldrick, 2008)'
_computing_structure_solution 'SHELXS-97 (Sheldrick, 2008)'
_diffrn_ambient_temperature 296.(2)
_diffrn_detector_area_resol_mean 8.3333
_diffrn_measured_fraction_theta_full 0.995
_diffrn_measured_fraction_theta_max 0.995
_diffrn_measurement_device_type 'APEX II CCD'
_diffrn_measurement_method '\w scans'
_diffrn_radiation_monochromator 'Highly-Ordered Pyrolytic Graphite'
_diffrn_radiation_type 'Mo K\a'
_diffrn_radiation_wavelength 0.71073
_diffrn_reflns_av_R_equivalents 0.0483
_diffrn_reflns_av_sigmaI/netI 0.0251
_diffrn_reflns_limit_h_max 15
_diffrn_reflns_limit_h_min -15
_diffrn_reflns_limit_k_max 23
_diffrn_reflns_limit_k_min -23
_diffrn_reflns_limit_l_max 7
_diffrn_reflns_limit_l_min -7
_diffrn_reflns_number 22655
_diffrn_reflns_theta_full 25.08
_diffrn_reflns_theta_max 25.08
_diffrn_reflns_theta_min 2.08
_diffrn_source 'fine-focus sealed tube'
_diffrn_source_type 'Mo K\a'
_exptl_absorpt_coefficient_mu 9.131
_exptl_absorpt_correction_T_max 0.7452
_exptl_absorpt_correction_T_min 0.4769
_exptl_absorpt_correction_type multi-scan
_exptl_absorpt_process_details 'SADABS V2012/1 (Bruker AXS Inc.)'
_exptl_crystal_colour orange
_exptl_crystal_density_diffrn 3.060
_exptl_crystal_density_method 'not measured'
_exptl_crystal_description sheet
_exptl_crystal_F_000 1328
_exptl_crystal_size_max 0.74
_exptl_crystal_size_mid 0.23
_exptl_crystal_size_min 0.05
_refine_diff_density_max 2.143
_refine_diff_density_min -1.105
_refine_ls_extinction_coef 0.00046(8)
_refine_ls_extinction_method SHELXL
_refine_ls_goodness_of_fit_ref 1.068
_refine_ls_hydrogen_treatment mixed
_refine_ls_matrix_type full
_refine_ls_number_parameters 67
_refine_ls_number_reflns 1492
_refine_ls_number_restraints 3
_refine_ls_restrained_S_all 1.218
_refine_ls_R_factor_all 0.0384
_refine_ls_R_factor_gt 0.0335
_refine_ls_shift/su_max 0.004
_refine_ls_shift/su_mean 0.000
_refine_ls_structure_factor_coef Fsqd
_refine_ls_weighting_details 'calc w=1/[\s^2^(Fo^2^)+(0.0286P)^2^+18.2770P] where P=(Fo^2^+2Fc^2^)/3'
_refine_ls_weighting_scheme calc
_refine_ls_wR_factor_gt 0.0809
_refine_ls_wR_factor_ref 0.0841
_reflns_number_gt 1320
_reflns_number_total 1492
_reflns_threshold_expression >2sigma(I)
_cod_data_source_file HEA2SnI4-orthorhombic.cif
_cod_data_source_block I
_cod_database_code 4516198

loop_
_space_group_symop_operation_xyz
'x, y, z'
'-x+1/2, -y, z+1/2'
'-x, y+1/2, -z'
'x+1/2, -y+1/2, -z+1/2'
'-x, -y, -z'
'x-1/2, y, -z-1/2'
'x, -y-1/2, z'
'-x-1/2, y-1/2, z-1/2'

loop_
_atom_site_type_symbol
_atom_site_label
_atom_site_fract_x
_atom_site_fract_y
_atom_site_fract_z
_atom_site_U_iso_or_equiv
_atom_site_adp_type
_atom_site_calc_flag
_atom_site_refinement_flags
_atom_site_occupancy
I I1 0.51314(7) 0.25 -0.29229(12) 0.0428(3) Uani d S 1
I I2 0.28139(6) 0.25 0.21983(14) 0.0491(3) Uani d S 1
I I3 0.50815(5) 0.41097(3) 0.17755(10) 0.0457(2) Uani d . 1
Sn Sn1 0.50690(6) 0.25 0.19857(12) 0.0309(2) Uani d S 1
N N1 0.3631(7) 0.4194(5) 0.6709(14) 0.062(2) Uani d . 1
H H1A 0.347 0.4626 0.6435 0.093 Uiso calc RD 1
H H1B 0.3972 0.4019 0.5627 0.093 Uiso calc R 1
H H1C 0.4024 0.4176 0.7849 0.093 Uiso calc R 1
C C1 0.2693(8) 0.3803(6) 0.7061(17) 0.059(3) Uani d D 1
H H1D 0.2319 0.3773 0.575 0.071 Uiso calc R 1
H H1E 0.2881 0.3344 0.7472 0.071 Uiso calc R 1
C C2 0.2021(12) 0.4083(8) 0.863(3) 0.112(6) Uani d D 1
H H2A 0.1328 0.3934 0.8309 0.135 Uiso calc R 1
H H2B 0.2208 0.3881 0.9962 0.135 Uiso calc R 1
O O1 0.1993(13) 0.4806(8) 0.891(4) 0.231(12) Uani d D 1
H H1 0.2575 0.4962 0.877 0.347 Uiso calc RD 1

loop_
_atom_site_aniso_label
_atom_site_aniso_U_11
_atom_site_aniso_U_22
_atom_site_aniso_U_33
_atom_site_aniso_U_12
_atom_site_aniso_U_13
_atom_site_aniso_U_23
I1 0.0499(5) 0.0494(5) 0.0292(4) 0 0.0027(4) 0
I2 0.0305(4) 0.0718(7) 0.0450(5) 0 0.0004(4) 0
I3 0.0540(4) 0.0366(4) 0.0466(4) -0.0007(3) -0.0063(3) 0.0014(3)
Sn1 0.0292(4) 0.0361(5) 0.0273(4) 0 -0.0013(3) 0
N1 0.058(5) 0.076(7) 0.053(5) 0.016(5) 0.006(4) 0.003(5)
C1 0.059(6) 0.057(7) 0.060(6) 0.005(5) -0.001(5) -0.011(5)
C2 0.071(9) 0.116(13) 0.150(16) -0.021(9) 0.046(10) -0.062(12)
O1 0.169(14) 0.166(14) 0.36(3) -0.078(12) 0.179(17) -0.157(17)

loop_
_atom_type_symbol
_atom_type_description
_atom_type_scat_dispersion_real
_atom_type_scat_dispersion_imag
_atom_type_scat_source
C C 0.0033 0.0016 'International Tables Vol C Tables 4.2.6.8 and 6.1.1.4'
H H 0.0000 0.0000 'International Tables Vol C Tables 4.2.6.8 and 6.1.1.4'
N N 0.0061 0.0033 'International Tables Vol C Tables 4.2.6.8 and 6.1.1.4'
O O 0.0106 0.0060 'International Tables Vol C Tables 4.2.6.8 and 6.1.1.4'
Sn Sn -0.6537 1.4246 'International Tables Vol C Tables 4.2.6.8 and 6.1.1.4'
I I -0.4742 1.8119 'International Tables Vol C Tables 4.2.6.8 and 6.1.1.4'

loop_
_geom_angle_atom_site_label_1
_geom_angle_atom_site_label_2
_geom_angle_atom_site_label_3
_geom_angle_site_symmetry_1
_geom_angle_site_symmetry_3
_geom_angle
I2 Sn1 I1 . . 94.13(3)
I2 Sn1 I3 . 7_565 90.406(18)
I1 Sn1 I3 . 7_565 87.559(18)
I2 Sn1 I3 . . 90.406(18)
I1 Sn1 I3 . . 87.560(18)
I3 Sn1 I3 7_565 . 175.10(4)
C2 C1 N1 . . 114.5(10)
O1 C2 C1 . . 118.7(13)

loop_
_geom_bond_atom_site_label_1
_geom_bond_atom_site_label_2
_geom_bond_site_symmetry_2
_geom_bond_distance
I1 Sn1 . 3.1353(12)
I2 Sn1 . 2.9361(12)
I3 Sn1 . 3.1606(8)
Sn1 I3 7_565 3.1606(8)
N1 C1 . 1.458(15)
C1 C2 . 1.438(14)
C2 O1 . 1.428(16)
